data_2015859
loop_
_publ_author_name
'Williamson, Craig'
'Harrison, William T. A.'

_publ_section_title
;
 4,5-Dibromophthalimide forms two centrosymmetric dimers, one linked by
 C---H&#x00B7;&#x00B7;&#x00B7;O hydrogen bonds and one by
 N---H&#x00B7;&#x00B7;&#x00B7;O hydrogen bonds
;
_journal_coeditor_code GD3087
_journal_issue 3
_journal_name_full 'Acta Crystallographica Section C'
_journal_page_first o185
_journal_page_last o186
_journal_paper_doi 10.1107/S0108270107005239
_journal_volume 63
_journal_year 2007
_chemical_formula_iupac 'C8 H3 Br2 N O2'
_chemical_formula_moiety 'C8 H3 Br2 N O2'
_chemical_formula_sum 'C8 H3 Br2 N O2'
_chemical_formula_weight 304.94
_chemical_name_systematic
;
4,5-Dibromophthalimide
;
_space_group_IT_number 2
_symmetry_cell_setting triclinic
_symmetry_space_group_name_Hall '-P 1'
_symmetry_space_group_name_H-M 'P -1'
_atom_sites_solution_hydrogens geom
_atom_sites_solution_primary direct
_atom_sites_solution_secondary difmap
_audit_creation_method SHELXL-97
_cell_angle_alpha 101.734(2)
_cell_angle_beta 91.725(2)
_cell_angle_gamma 97.031(2)
_cell_formula_units_Z 4
_cell_length_a 6.7725(6)
_cell_length_b 11.0759(10)
_cell_length_c 12.3543(10)
_cell_measurement_reflns_used 1802
_cell_measurement_temperature 293(2)
_cell_measurement_theta_max 24.96
_cell_measurement_theta_min 2.26
_cell_volume 899.08(14)
_computing_cell_refinement 'SAINT (Bruker, 1999)'
_computing_data_collection 'SMART (Bruker, 1999)'
_computing_data_reduction SAINT
_computing_molecular_graphics 'ORTEP-3 (Farrugia, 1997)'
_computing_publication_material SHELXL97
_computing_structure_refinement 'SHELXL97 (Sheldrick, 1997)'
_computing_structure_solution 'SHELXS97 (Sheldrick, 1997)'
_diffrn_ambient_temperature 293(2)
_diffrn_measured_fraction_theta_full 0.988
_diffrn_measured_fraction_theta_max 0.988
_diffrn_measurement_device_type 'Bruker SMART1000 CCD'
_diffrn_measurement_method \w
_diffrn_radiation_monochromator graphite
_diffrn_radiation_source 'fine-focus sealed tube'
_diffrn_radiation_type MoK\a
_diffrn_radiation_wavelength 0.71073
_diffrn_reflns_av_R_equivalents 0.0335
_diffrn_reflns_av_sigmaI/netI 0.0636
_diffrn_reflns_limit_h_max 8
_diffrn_reflns_limit_h_min -7
_diffrn_reflns_limit_k_max 13
_diffrn_reflns_limit_k_min -13
_diffrn_reflns_limit_l_max 13
_diffrn_reflns_limit_l_min -14
_diffrn_reflns_number 5395
_diffrn_reflns_theta_full 25.07
_diffrn_reflns_theta_max 25.07
_diffrn_reflns_theta_min 1.89
_diffrn_standards_decay_% 0
_diffrn_standards_number 0
_exptl_absorpt_coefficient_mu 8.977
_exptl_absorpt_correction_T_max 0.373
_exptl_absorpt_correction_T_min 0.076
_exptl_absorpt_correction_type multi-scan
_exptl_absorpt_process_details '(SADABS; Bruker, 1999)'
_exptl_crystal_colour colourless
_exptl_crystal_density_diffrn 2.253
_exptl_crystal_density_method 'not measured'
_exptl_crystal_description block
_exptl_crystal_F_000 576
_exptl_crystal_size_max 0.34
_exptl_crystal_size_mid 0.29
_exptl_crystal_size_min 0.11
_refine_diff_density_max 0.958
_refine_diff_density_min -0.682
_refine_ls_extinction_method none
_refine_ls_goodness_of_fit_ref 0.911
_refine_ls_hydrogen_treatment constr
_refine_ls_matrix_type full
_refine_ls_number_parameters 235
_refine_ls_number_reflns 3154
_refine_ls_number_restraints 0
_refine_ls_restrained_S_all 0.911
_refine_ls_R_factor_all 0.0834
_refine_ls_R_factor_gt 0.0472
_refine_ls_shift/su_max 0.000
_refine_ls_shift/su_mean 0.000
_refine_ls_structure_factor_coef Fsqd
_refine_ls_weighting_details 'calc w=1/[\s^2^(Fo^2^)+(0.0694P)^2^] where P=(Fo^2^+2Fc^2^)/3'
_refine_ls_weighting_scheme calc
_refine_ls_wR_factor_gt 0.1061
_refine_ls_wR_factor_ref 0.1163
_reflns_number_gt 1994
_reflns_number_total 3154
_reflns_threshold_expression I>2\s(I)
_cod_data_source_file gd3087.cif
_cod_data_source_block I
_cod_database_code 2015859
_cod_database_fobs_code 2015859

loop_
_symmetry_equiv_pos_as_xyz
'x, y, z'
'-x, -y, -z'

loop_
_atom_site_type_symbol
_atom_site_label
_atom_site_fract_x
_atom_site_fract_y
_atom_site_fract_z
_atom_site_U_iso_or_equiv
_atom_site_adp_type
_atom_site_calc_flag
_atom_site_refinement_flags
_atom_site_occupancy
C C1 -0.4841(11) -0.0248(6) 0.3083(6) 0.0425(18) Uani d . 1
C C2 -0.5376(10) 0.0335(6) 0.2219(6) 0.0383(17) Uani d . 1
C C3 -0.4073(10) 0.1283(6) 0.1934(6) 0.0424(18) Uani d . 1
H H3 -0.4398 0.1671 0.1365 0.051 Uiso calc R 1
C C4 -0.2286(10) 0.1612(6) 0.2539(6) 0.0388(17) Uani d . 1
C C5 -0.1778(10) 0.1050(6) 0.3398(6) 0.0404(18) Uani d . 1
C C6 -0.3043(11) 0.0101(6) 0.3655(6) 0.0425(18) Uani d . 1
H H6 -0.2681 -0.0299 0.4209 0.051 Uiso calc R 1
C C7 -0.0588(10) 0.2612(7) 0.2477(7) 0.0423(18) Uani d . 1
C C8 0.0218(11) 0.1638(7) 0.3877(7) 0.050(2) Uani d . 1
N N1 0.0793(9) 0.2561(6) 0.3295(6) 0.0505(17) Uani d . 1
H H1 0.1900 0.3049 0.3434 0.061 Uiso calc R 1
O O1 -0.0453(8) 0.3337(5) 0.1853(5) 0.0581(15) Uani d . 1
O O2 0.1198(8) 0.1444(5) 0.4647(5) 0.0705(18) Uani d . 1
Br Br1 -0.66137(12) -0.15287(7) 0.34651(7) 0.0544(3) Uani d . 1
Br Br2 -0.78341(11) -0.01716(8) 0.13986(8) 0.0585(3) Uani d . 1
C C9 0.4778(10) 0.6184(6) 0.1295(6) 0.0389(17) Uani d . 1
C C10 0.6681(10) 0.6881(7) 0.1340(6) 0.0402(18) Uani d . 1
C C11 0.8177(10) 0.6807(7) 0.2100(6) 0.0431(19) Uani d . 1
H H11 0.9422 0.7276 0.2133 0.052 Uiso calc R 1
C C12 0.7740(10) 0.6000(6) 0.2816(6) 0.0387(17) Uani d . 1
C C13 0.5862(9) 0.5321(6) 0.2781(6) 0.0358(17) Uani d . 1
C C14 0.4366(10) 0.5401(6) 0.2027(6) 0.0377(17) Uani d . 1
H H14 0.3116 0.4942 0.2010 0.045 Uiso calc R 1
C C15 0.9006(10) 0.5710(7) 0.3709(6) 0.0408(18) Uani d . 1
C C16 0.5893(10) 0.4590(7) 0.3646(6) 0.0398(18) Uani d . 1
N N2 0.7780(8) 0.4867(5) 0.4159(5) 0.0453(16) Uani d . 1
H H2 0.8155 0.4550 0.4699 0.054 Uiso calc R 1
O O3 1.0725(7) 0.6080(5) 0.3995(5) 0.0523(15) Uani d . 1
O O4 0.4584(7) 0.3870(5) 0.3914(5) 0.0578(16) Uani d . 1
Br Br3 0.27695(11) 0.62958(8) 0.02499(7) 0.0522(3) Uani d . 1
Br Br4 0.72908(12) 0.79362(9) 0.03440(8) 0.0620(3) Uani d . 1

loop_
_atom_site_aniso_label
_atom_site_aniso_U_11
_atom_site_aniso_U_22
_atom_site_aniso_U_33
_atom_site_aniso_U_12
_atom_site_aniso_U_13
_atom_site_aniso_U_23
C1 0.047(4) 0.036(4) 0.045(5) -0.001(3) 0.007(4) 0.013(4)
C2 0.036(4) 0.040(4) 0.036(4) 0.000(3) -0.008(3) 0.004(3)
C3 0.044(4) 0.038(4) 0.047(5) 0.001(3) -0.002(4) 0.015(4)
C4 0.035(4) 0.036(4) 0.047(5) -0.001(3) -0.001(3) 0.018(3)
C5 0.038(4) 0.039(4) 0.046(5) 0.003(3) 0.002(4) 0.014(4)
C6 0.056(5) 0.039(4) 0.037(5) 0.009(3) -0.003(4) 0.017(4)
C7 0.035(4) 0.041(4) 0.052(5) 0.005(3) -0.004(4) 0.014(4)
C8 0.046(4) 0.056(5) 0.048(5) 0.002(4) -0.012(4) 0.017(4)
N1 0.038(3) 0.050(4) 0.063(5) -0.009(3) -0.013(3) 0.023(3)
O1 0.053(3) 0.058(4) 0.067(4) -0.006(3) -0.009(3) 0.033(3)
O2 0.062(4) 0.072(4) 0.078(4) -0.012(3) -0.038(3) 0.036(3)
Br1 0.0585(5) 0.0480(5) 0.0556(6) -0.0101(4) 0.0080(4) 0.0177(4)
Br2 0.0422(5) 0.0593(5) 0.0720(7) -0.0102(4) -0.0153(4) 0.0217(4)
C9 0.034(4) 0.046(4) 0.035(4) 0.013(3) -0.008(3) 0.003(3)
C10 0.035(4) 0.051(4) 0.040(5) 0.008(3) 0.004(3) 0.021(4)
C11 0.032(4) 0.055(5) 0.048(5) 0.003(3) 0.001(4) 0.026(4)
C12 0.037(4) 0.043(4) 0.037(4) 0.002(3) -0.001(3) 0.014(3)
C13 0.031(4) 0.047(4) 0.033(4) 0.004(3) 0.004(3) 0.017(3)
C14 0.028(4) 0.044(4) 0.038(4) 0.001(3) -0.004(3) 0.006(3)
C15 0.028(4) 0.054(5) 0.043(5) 0.003(3) 0.000(3) 0.018(4)
C16 0.030(4) 0.049(4) 0.041(5) -0.002(3) 0.000(3) 0.016(4)
N2 0.029(3) 0.053(4) 0.061(4) -0.002(3) 0.000(3) 0.035(3)
O3 0.032(3) 0.069(4) 0.063(4) -0.009(2) -0.007(3) 0.040(3)
O4 0.038(3) 0.064(4) 0.075(4) -0.014(3) -0.003(3) 0.035(3)
Br3 0.0436(4) 0.0630(5) 0.0515(5) 0.0128(4) -0.0127(4) 0.0143(4)
Br4 0.0525(5) 0.0815(6) 0.0616(6) 0.0002(4) -0.0061(4) 0.0437(5)

loop_
_atom_type_symbol
_atom_type_description
_atom_type_scat_dispersion_real
_atom_type_scat_dispersion_imag
_atom_type_scat_source
C C 0.0033 0.0016 'International Tables Vol C Tables 4.2.6.8 and 6.1.1.4'
H H 0.0000 0.0000 'International Tables Vol C Tables 4.2.6.8 and 6.1.1.4'
N N 0.0061 0.0033 'International Tables Vol C Tables 4.2.6.8 and 6.1.1.4'
Br Br -0.2901 2.4595 'International Tables Vol C Tables 4.2.6.8 and 6.1.1.4'
O O 0.0106 0.0060 'International Tables Vol C Tables 4.2.6.8 and 6.1.1.4'

loop_
_geom_angle_atom_site_label_1
_geom_angle_atom_site_label_2
_geom_angle_atom_site_label_3
_geom_angle
C6 C1 C2 120.8(6)
C6 C1 Br1 118.7(5)
C2 C1 Br1 120.5(6)
C3 C2 C1 120.7(7)
C3 C2 Br2 118.2(5)
C1 C2 Br2 121.1(5)
C4 C3 C2 116.5(6)
C4 C3 H3 121.8
C2 C3 H3 121.8
C3 C4 C5 122.7(6)
C3 C4 C7 130.2(6)
C5 C4 C7 107.1(6)
C6 C5 C4 120.5(7)
C6 C5 C8 131.0(7)
C4 C5 C8 108.4(6)
C1 C6 C5 118.8(6)
C1 C6 H6 120.6
C5 C6 H6 120.6
O1 C7 N1 126.1(7)
O1 C7 C4 128.3(6)
N1 C7 C4 105.6(6)
O2 C8 N1 124.0(7)
O2 C8 C5 130.0(7)
N1 C8 C5 105.9(6)
C7 N1 C8 113.0(6)
C7 N1 H1 123.5
C8 N1 H1 123.5
C14 C9 C10 120.1(6)
C14 C9 Br3 118.9(5)
C10 C9 Br3 121.0(5)
C11 C10 C9 121.8(6)
C11 C10 Br4 117.3(5)
C9 C10 Br4 121.0(5)
C10 C11 C12 117.1(7)
C10 C11 H11 121.4
C12 C11 H11 121.4
C13 C12 C11 121.3(6)
C13 C12 C15 108.6(6)
C11 C12 C15 130.2(6)
C14 C13 C12 121.6(6)
C14 C13 C16 131.0(6)
C12 C13 C16 107.4(6)
C13 C14 C9 118.1(6)
C13 C14 H14 120.9
C9 C14 H14 120.9
O3 C15 N2 125.5(6)
O3 C15 C12 129.7(6)
N2 C15 C12 104.8(5)
O4 C16 N2 123.4(6)
O4 C16 C13 130.1(6)
N2 C16 C13 106.5(5)
C16 N2 C15 112.7(5)
C16 N2 H2 123.6
C15 N2 H2 123.6

loop_
_geom_bond_atom_site_label_1
_geom_bond_atom_site_label_2
_geom_bond_distance
C1 C6 1.361(10)
C1 C2 1.415(10)
C1 Br1 1.888(7)
C2 C3 1.395(10)
C2 Br2 1.884(7)
C3 C4 1.372(9)
C3 H3 0.9300
C4 C5 1.390(9)
C4 C7 1.511(9)
C5 C6 1.368(10)
C5 C8 1.477(10)
C6 H6 0.9300
C7 O1 1.220(8)
C7 N1 1.370(9)
C8 O2 1.213(9)
C8 N1 1.390(9)
N1 H1 0.8600
C9 C14 1.387(10)
C9 C10 1.412(9)
C9 Br3 1.880(6)
C10 C11 1.381(9)
C10 Br4 1.884(7)
C11 C12 1.393(9)
C11 H11 0.9300
C12 C13 1.391(9)
C12 C15 1.487(9)
C13 C14 1.379(9)
C13 C16 1.467(9)
C14 H14 0.9300
C15 O3 1.203(8)
C15 N2 1.385(9)
C16 O4 1.218(8)
C16 N2 1.380(8)
N2 H2 0.8600

loop_
_geom_hbond_atom_site_label_D
_geom_hbond_atom_site_label_H
_geom_hbond_atom_site_label_A
_geom_hbond_site_symmetry_A
_geom_hbond_distance_DH
_geom_hbond_distance_HA
_geom_hbond_distance_DA
_geom_hbond_angle_DHA
C6 H6 O2 2_556 0.93 2.36 3.274(9) 167
N1 H1 O4 . 0.86 1.95 2.793(8) 167
N2 H2 O3 2_766 0.86 2.04 2.902(8) 175

loop_
_cod_related_entry_id
_cod_related_entry_database
_cod_related_entry_code
1 ChemSpider 24725911
